data_4506861
loop_
_publ_author_name
'Liebig, Thomas J.'
'Ruschewitz, Uwe'

_publ_section_title
;
 Supramolecular Polymers with [Co(en)3]3+Cores (en = ethylenediamine)
;
_journal_issue 11
_journal_name_full 'Crystal Growth &amp; Design'
_journal_page_first 5402
_journal_paper_doi 10.1021/cg3010085
_journal_volume 12
_journal_year 2012
_chemical_formula_moiety '2(C6 H24 Co N6), 3(C8 H4 O4), 20(H2O)'
_chemical_formula_sum 'C36 H100 Co2 N12 O32'
_chemical_formula_weight 1331.34
_chemical_name_common 'lambda- (Co(en)3)2 BDC3 x 20 H2O'
_chemical_name_systematic
;
lambda-tris-1,2-(ethylenediamino)cobalt(III)-terephthalate-eikosahydrate
;
_space_group_IT_number 1
_symmetry_cell_setting triclinic
_symmetry_space_group_name_Hall 'P 1'
_symmetry_space_group_name_H-M 'P 1'
_atom_sites_solution_hydrogens geom
_atom_sites_solution_primary direct
_atom_sites_solution_secondary difmap
_audit_creation_method SHELXL-97
_cell_angle_alpha 70.415(4)
_cell_angle_beta 85.157(4)
_cell_angle_gamma 80.418(4)
_cell_formula_units_Z 1
_cell_length_a 10.7130(5)
_cell_length_b 11.5220(5)
_cell_length_c 13.5580(6)
_cell_measurement_temperature 170(2)
_cell_volume 1553.98(13)
_computing_cell_refinement
;
IPDS program system (Stoe IPDS V2.87, 1996/97)
;
_computing_data_collection
;
IPDS program system (Stoe IPDS V2.87, 1996/97)
;
_computing_data_reduction
;
IPDS program system (Stoe IPDS V2.87, 1996/97)
;
_computing_molecular_graphics 'DIAMOND (Brandenburg, 2001)'
_computing_publication_material 'publCIF (Westrip, 2009)'
_computing_structure_refinement 'SHELXL-97 (Sheldrick, 1997)'
_computing_structure_solution 'SIR92 (Altomare, 1993)'
_diffrn_ambient_temperature 170(2)
_diffrn_measured_fraction_theta_full 0.992
_diffrn_measured_fraction_theta_max 0.992
_diffrn_measurement_device_type 'Stoe IPDS 2T'
_diffrn_measurement_method '\f scans'
_diffrn_radiation_monochromator graphite
_diffrn_radiation_source 'fine-focus sealed tube'
_diffrn_radiation_type MoK\a
_diffrn_radiation_wavelength 0.71073
_diffrn_reflns_av_R_equivalents 0.0647
_diffrn_reflns_av_sigmaI/netI 0.0304
_diffrn_reflns_limit_h_max 13
_diffrn_reflns_limit_h_min -13
_diffrn_reflns_limit_k_max 14
_diffrn_reflns_limit_k_min -14
_diffrn_reflns_limit_l_max 17
_diffrn_reflns_limit_l_min -16
_diffrn_reflns_number 15682
_diffrn_reflns_theta_full 26.75
_diffrn_reflns_theta_max 26.75
_diffrn_reflns_theta_min 2.46
_diffrn_standards_decay_% 0
_diffrn_standards_interval_time 0
_diffrn_standards_number 0
_exptl_absorpt_coefficient_mu 0.629
_exptl_absorpt_correction_T_max 0.882
_exptl_absorpt_correction_T_min 0.860
_exptl_absorpt_correction_type numerical
_exptl_absorpt_process_details
;
(X-RED; Stoe & Cie, 2001; the crystal shape was optimized by
X-SHAPE; Stoe & Cie, 1999)
;
_exptl_crystal_colour orange
_exptl_crystal_density_diffrn 1.422
_exptl_crystal_density_method 'not measured'
_exptl_crystal_description plate
_exptl_crystal_F_000 710
_exptl_crystal_size_max 0.3
_exptl_crystal_size_mid 0.2
_exptl_crystal_size_min 0.2
_refine_diff_density_max 1.980
_refine_diff_density_min -0.663
_refine_diff_density_rms 0.131
_refine_ls_abs_structure_details 'Flack H D (1983), Acta Cryst. A39, 876-881'
_refine_ls_abs_structure_Flack 0.036(16)
_refine_ls_extinction_method none
_refine_ls_goodness_of_fit_ref 1.084
_refine_ls_hydrogen_treatment riding
_refine_ls_matrix_type full
_refine_ls_number_parameters 739
_refine_ls_number_reflns 10820
_refine_ls_number_restraints 3
_refine_ls_restrained_S_all 1.084
_refine_ls_R_factor_all 0.0698
_refine_ls_R_factor_gt 0.0660
_refine_ls_shift/su_max 0.000
_refine_ls_shift/su_mean 0.000
_refine_ls_structure_factor_coef Fsqd
_refine_ls_weighting_details 'calc w=1/[\s^2^(Fo^2^)+(0.1334P)^2^+1.8696P] where P=(Fo^2^+2Fc^2^)/3'
_refine_ls_weighting_scheme calc
_refine_ls_wR_factor_gt 0.1810
_refine_ls_wR_factor_ref 0.1891
_reflns_number_gt 10187
_reflns_number_total 10820
_reflns_threshold_expression >2\s(I)
_cod_data_source_file cg3010085_si_001.cif
_cod_data_source_block ltj404
_cod_original_cell_volume 1553.98(12)
_cod_original_sg_symbol_Hall P1
_cod_original_sg_symbol_H-M P1
_cod_database_code 4506861

loop_
_symmetry_equiv_pos_as_xyz
'x, y, z'

loop_
_atom_site_label
_atom_site_type_symbol
_atom_site_fract_x
_atom_site_fract_y
_atom_site_fract_z
_atom_site_U_iso_or_equiv
_atom_site_adp_type
_atom_site_occupancy
_atom_site_symmetry_multiplicity
_atom_site_calc_flag
_atom_site_refinement_flags
C1 C 0.3210(6) 0.9048(6) 0.2383(5) 0.0336(13) Uani 1 1 d .
H1C H 0.3964 0.9224 0.1943 0.040 Uiso 1 1 calc R
H1D H 0.2881 0.9770 0.2593 0.040 Uiso 1 1 calc R
C2 C 0.3528(6) 0.7939(6) 0.3324(5) 0.0305(13) Uani 1 1 d .
H2C H 0.2828 0.7860 0.3833 0.037 Uiso 1 1 calc R
H2D H 0.4271 0.8016 0.3647 0.037 Uiso 1 1 calc R
C3 C 0.4246(6) 0.5083(6) 0.1472(6) 0.0396(16) Uani 1 1 d .
H3C H 0.4348 0.4311 0.1313 0.047 Uiso 1 1 calc R
H3D H 0.4953 0.5064 0.1882 0.047 Uiso 1 1 calc R
C4 C 0.4171(6) 0.6205(7) 0.0463(6) 0.0370(15) Uani 1 1 d .
H4C H 0.4984 0.6226 0.0090 0.044 Uiso 1 1 calc R
H4D H 0.3544 0.6151 0.0011 0.044 Uiso 1 1 calc R
C5 C -0.0022(5) 0.7328(6) 0.1417(5) 0.0288(12) Uani 1 1 d .
H5C H -0.0637 0.7140 0.1028 0.035 Uiso 1 1 calc R
H5D H -0.0299 0.8154 0.1463 0.035 Uiso 1 1 calc R
C6 C 0.0102(6) 0.6377(6) 0.2496(5) 0.0299(12) Uani 1 1 d .
H6C H -0.0662 0.6475 0.2917 0.036 Uiso 1 1 calc R
H6D H 0.0233 0.5542 0.2452 0.036 Uiso 1 1 calc R
C7 C 0.6786(7) 0.7375(6) 0.6037(5) 0.0384(15) Uani 1 1 d .
H7C H 0.6959 0.7021 0.5475 0.046 Uiso 1 1 calc R
H7D H 0.6005 0.7957 0.5900 0.046 Uiso 1 1 calc R
C8 C 0.6700(9) 0.6363(7) 0.7085(5) 0.051(2) Uani 1 1 d .
H8C H 0.6017 0.5897 0.7106 0.061 Uiso 1 1 calc R
H8D H 0.7488 0.5792 0.7234 0.061 Uiso 1 1 calc R
C9 C 0.6023(6) 0.9360(7) 0.8789(6) 0.0398(16) Uani 1 1 d .
H9C H 0.5936 0.9718 0.9349 0.048 Uiso 1 1 calc R
H9D H 0.5356 0.8857 0.8871 0.048 Uiso 1 1 calc R
C10 C 0.5991(6) 1.0338(6) 0.7754(7) 0.0429(17) Uani 1 1 d .
H10C H 0.6620 1.0872 0.7707 0.051 Uiso 1 1 calc R
H10D H 0.5164 1.0847 0.7656 0.051 Uiso 1 1 calc R
C11 C 1.0131(6) 0.8769(8) 0.7075(7) 0.050(2) Uani 1 1 d .
H11C H 1.0748 0.9299 0.7070 0.060 Uiso 1 1 calc R
H11D H 1.0328 0.8445 0.6497 0.060 Uiso 1 1 calc R
C12 C 1.0112(7) 0.7696(9) 0.8134(7) 0.056(2) Uani 1 1 d .
H12C H 0.9984 0.8028 0.8711 0.067 Uiso 1 1 calc R
H12D H 1.0909 0.7137 0.8222 0.067 Uiso 1 1 calc R
C13 C 0.7456(6) 0.5153(6) 1.0387(5) 0.0260(12) Uani 1 1 d .
C14 C 0.7308(6) 0.1282(6) 1.4413(5) 0.0311(13) Uani 1 1 d .
C15 C 0.9058(6) 1.0910(6) 0.8991(5) 0.0292(12) Uani 1 1 d .
C16 C 1.1146(6) 1.4290(7) 1.0540(5) 0.0330(14) Uani 1 1 d .
C17 C 0.2695(5) 1.0220(6) 0.9034(5) 0.0274(13) Uani 1 1 d .
C18 C 0.2896(8) 1.4074(8) 0.5003(5) 0.0414(17) Uani 1 1 d .
C131 C 0.7492(5) 0.4121(5) 1.1431(4) 0.0220(11) Uani 1 1 d .
C132 C 0.7100(6) 0.3007(6) 1.1505(5) 0.0307(13) Uani 1 1 d .
H132 H 0.6877 0.2874 1.0908 0.037 Uiso 1 1 calc R
C133 C 0.7042(6) 0.2090(6) 1.2476(4) 0.0291(13) Uani 1 1 d .
H133 H 0.6767 0.1347 1.2527 0.035 Uiso 1 1 calc R
C134 C 0.7385(6) 0.2269(6) 1.3356(5) 0.0273(12) Uani 1 1 d .
C135 C 0.7799(6) 0.3382(6) 1.3284(5) 0.0332(14) Uani 1 1 d .
H135 H 0.8046 0.3506 1.3879 0.040 Uiso 1 1 calc R
C136 C 0.7836(6) 0.4295(6) 1.2320(5) 0.0341(14) Uani 1 1 d .
H136 H 0.8099 0.5043 1.2270 0.041 Uiso 1 1 calc R
C151 C 0.9586(5) 1.1764(5) 0.9402(5) 0.0257(12) Uani 1 1 d .
C152 C 0.9778(6) 1.1498(6) 1.0455(5) 0.0301(13) Uani 1 1 d .
H152 H 0.9544 1.0766 1.0926 0.036 Uiso 1 1 calc R
C153 C 1.0306(6) 1.2280(6) 1.0842(5) 0.0298(12) Uani 1 1 d .
H153 H 1.0451 1.2067 1.1552 0.036 Uiso 1 1 calc R
C154 C 1.0605(5) 1.3384(5) 1.0133(4) 0.0234(11) Uani 1 1 d .
C155 C 1.0405(5) 1.3710(6) 0.9077(5) 0.0294(13) Uani 1 1 d .
H155 H 1.0592 1.4468 0.8616 0.035 Uiso 1 1 calc R
C156 C 0.9925(6) 1.2895(6) 0.8713(4) 0.0261(11) Uani 1 1 d .
H156 H 0.9822 1.3096 0.7998 0.031 Uiso 1 1 calc R
C171 C 0.2697(5) 1.1254(7) 0.8003(5) 0.0304(13) Uani 1 1 d .
C172 C 0.3111(6) 1.2357(6) 0.7909(5) 0.0293(12) Uani 1 1 d .
H172 H 0.3350 1.2486 0.8503 0.035 Uiso 1 1 calc R
C173 C 0.3177(7) 1.3266(6) 0.6956(5) 0.0363(15) Uani 1 1 d .
H173 H 0.3473 1.3999 0.6907 0.044 Uiso 1 1 calc R
C174 C 0.2800(6) 1.3099(6) 0.6056(5) 0.0344(15) Uani 1 1 d .
C175 C 0.2391(11) 1.2001(9) 0.6167(7) 0.069(3) Uani 1 1 d .
H175 H 0.2145 1.1868 0.5577 0.083 Uiso 1 1 calc R
C176 C 0.2331(10) 1.1091(9) 0.7119(7) 0.067(3) Uani 1 1 d .
H176 H 0.2040 1.0357 0.7168 0.080 Uiso 1 1 calc R
N1 N 0.2239(3) 0.8783(3) 0.1791(3) 0.0170(7) Uani 1 1 d .
H1A H 0.2279 0.9256 0.1112 0.020 Uiso 1 1 calc R
H1B H 0.1460 0.8969 0.2052 0.020 Uiso 1 1 calc R
N2 N 0.3779(4) 0.6833(4) 0.2963(3) 0.0194(7) Uani 1 1 d .
H2A H 0.3712 0.6137 0.3510 0.023 Uiso 1 1 calc R
H2B H 0.4571 0.6768 0.2686 0.023 Uiso 1 1 calc R
N3 N 0.3029(3) 0.5259(3) 0.2045(3) 0.0173(7) Uani 1 1 d .
H3A H 0.3105 0.4798 0.2726 0.021 Uiso 1 1 calc R
H3B H 0.2422 0.5003 0.1783 0.021 Uiso 1 1 calc R
N4 N 0.3815(3) 0.7327(4) 0.0761(3) 0.0177(7) Uani 1 1 d .
H4A H 0.3493 0.7965 0.0209 0.021 Uiso 1 1 calc R
H4B H 0.4503 0.7533 0.0962 0.021 Uiso 1 1 calc R
N5 N 0.1248(3) 0.7266(4) 0.0889(3) 0.0178(7) Uani 1 1 d .
H5A H 0.1300 0.7979 0.0356 0.021 Uiso 1 1 calc R
H5B H 0.1371 0.6633 0.0627 0.021 Uiso 1 1 calc R
N6 N 0.1209(3) 0.6585(4) 0.2976(3) 0.0166(7) Uani 1 1 d .
H6A H 0.1492 0.5890 0.3499 0.020 Uiso 1 1 calc R
H6B H 0.0976 0.7207 0.3246 0.020 Uiso 1 1 calc R
N7 N 0.7840(6) 0.7992(6) 0.6134(5) 0.0500(14) Uani 1 1 d .
H7A H 0.7840 0.8716 0.5603 0.060 Uiso 1 1 calc R
H7B H 0.8582 0.7504 0.6107 0.060 Uiso 1 1 calc R
N8 N 0.6438(6) 0.7082(6) 0.7849(5) 0.0487(13) Uani 1 1 d .
H8A H 0.6555 0.6563 0.8510 0.058 Uiso 1 1 calc R
H8B H 0.5633 0.7473 0.7802 0.058 Uiso 1 1 calc R
N9 N 0.7243(5) 0.8642(5) 0.8780(5) 0.0434(12) Uani 1 1 d .
H9A H 0.7272 0.7916 0.9310 0.052 Uiso 1 1 calc R
H9B H 0.7834 0.9056 0.8885 0.052 Uiso 1 1 calc R
N10 N 0.6277(6) 0.9695(6) 0.6880(5) 0.0494(13) Uani 1 1 d .
H10A H 0.6540 1.0227 0.6274 0.059 Uiso 1 1 calc R
H10B H 0.5587 0.9414 0.6764 0.059 Uiso 1 1 calc R
N11 N 0.8907(5) 0.9416(6) 0.7015(5) 0.0477(13) Uani 1 1 d .
H11A H 0.8767 0.9906 0.6349 0.057 Uiso 1 1 calc R
H11B H 0.8834 0.9910 0.7415 0.057 Uiso 1 1 calc R
N12 N 0.8993(6) 0.6988(6) 0.8109(5) 0.0549(15) Uani 1 1 d .
H12A H 0.8766 0.6533 0.8760 0.066 Uiso 1 1 calc R
H12B H 0.9210 0.6482 0.7721 0.066 Uiso 1 1 calc R
O13A O 0.7142(4) 0.4962(4) 0.9604(3) 0.0291(9) Uani 1 1 d .
O13B O 0.7769(5) 0.6170(4) 1.0372(4) 0.0358(10) Uani 1 1 d .
O14A O 0.6965(5) 0.0261(4) 1.4462(4) 0.0376(10) Uani 1 1 d .
O14B O 0.7562(6) 0.1483(5) 1.5211(4) 0.0501(14) Uani 1 1 d .
O15A O 0.8946(6) 1.1188(5) 0.8030(4) 0.0466(13) Uani 1 1 d .
O15B O 0.8771(4) 0.9899(4) 0.9647(4) 0.0343(10) Uani 1 1 d .
O16A O 1.1453(5) 1.5273(5) 0.9889(4) 0.0389(11) Uani 1 1 d .
O16B O 1.1305(5) 1.3966(5) 1.1509(4) 0.0445(13) Uani 1 1 d .
O17A O 0.2398(4) 0.9191(5) 0.9069(3) 0.0347(10) Uani 1 1 d .
O17B O 0.3053(4) 1.0403(5) 0.9838(3) 0.0375(11) Uani 1 1 d .
O18A O 0.2414(9) 1.3971(6) 0.4254(5) 0.080(3) Uani 1 1 d .
O18B O 0.3394(7) 1.5015(5) 0.4951(4) 0.0571(16) Uani 1 1 d .
Co1 Co 0.25555(4) 0.70127(4) 0.19107(4) 0.01723(15) Uani 1 1 d .
Co2 Co 0.76317(5) 0.83062(5) 0.74755(4) 0.01895(16) Uani 1 1 d .
O1 O 0.6898(4) 0.9745(5) 1.1169(4) 0.0342(10) Uani 1 1 d .
O2 O 0.3282(5) 0.5453(5) -0.1706(4) 0.0432(12) Uani 1 1 d .
O3 O 0.4766(4) 1.1544(4) 1.0468(4) 0.0391(11) Uani 1 1 d .
O4 O 0.5451(5) 0.3752(5) 0.9047(4) 0.0462(12) Uani 1 1 d .
O5 O 0.2685(6) 1.6517(5) 0.6212(4) 0.0508(14) Uani 1 1 d .
O6 O 0.7576(6) -0.1225(6) 1.3246(4) 0.0492(14) Uani 1 1 d .
O7 O 0.6241(4) 0.7399(4) 0.1566(4) 0.0396(10) Uani 1 1 d .
O8 O 0.0112(5) 0.8944(5) 0.3284(5) 0.0511(13) Uani 1 1 d .
O9 O 1.0084(6) 0.6165(6) 0.6350(5) 0.0541(14) Uani 1 1 d .
O10 O 0.3898(6) 0.8209(11) 0.7683(7) 0.108(4) Uani 1 1 d .
O11 O 1.2845(6) 0.9025(6) 0.5549(5) 0.0618(16) Uani 1 1 d .
O12 O -0.2670(9) 0.6186(8) 0.3983(7) 0.092(3) Uani 1 1 d .
O13 O 0.3628(5) 0.2058(6) 0.2246(6) 0.0610(16) Uani 1 1 d .
O14 O -0.0414(8) 0.4952(7) 0.5071(5) 0.0699(18) Uani 1 1 d .
O15 O 0.9157(14) 0.2644(9) 1.6000(8) 0.143(5) Uani 1 1 d .
O16 O 1.0472(7) 1.0198(6) 0.4587(6) 0.073(2) Uani 1 1 d .
O17 O 1.0862(6) 1.2631(6) 1.3630(5) 0.0663(17) Uani 1 1 d .
O18 O 0.6648(10) 1.3314(9) 0.7349(8) 0.109(3) Uani 1 1 d .
O19 O 0.4486(7) 1.0166(6) 0.4040(5) 0.0658(17) Uani 1 1 d .
O20 O 0.5891(12) 1.467(2) 0.5386(9) 0.268(13) Uani 1 1 d .

loop_
_atom_site_aniso_label
_atom_site_aniso_U_11
_atom_site_aniso_U_22
_atom_site_aniso_U_33
_atom_site_aniso_U_23
_atom_site_aniso_U_13
_atom_site_aniso_U_12
C1 0.050(3) 0.025(3) 0.030(3) -0.008(2) -0.005(2) -0.017(2)
C2 0.046(3) 0.034(3) 0.021(3) -0.013(2) -0.008(2) -0.019(3)
C3 0.029(3) 0.035(4) 0.065(5) -0.030(3) 0.010(3) -0.009(2)
C4 0.034(3) 0.045(4) 0.038(3) -0.022(3) 0.016(2) -0.014(3)
C5 0.021(2) 0.039(3) 0.029(3) -0.014(2) -0.0032(19) -0.006(2)
C6 0.031(3) 0.034(3) 0.026(3) -0.005(2) -0.005(2) -0.018(2)
C7 0.068(4) 0.020(3) 0.023(3) 0.004(2) -0.011(3) -0.014(3)
C8 0.114(6) 0.027(3) 0.016(3) -0.001(3) -0.007(3) -0.038(4)
C9 0.034(3) 0.057(4) 0.042(4) -0.034(3) -0.003(2) -0.007(3)
C10 0.032(3) 0.025(3) 0.073(5) -0.019(3) 0.000(3) -0.002(2)
C11 0.029(3) 0.061(5) 0.069(5) -0.034(4) 0.016(3) -0.018(3)
C12 0.036(3) 0.081(6) 0.053(5) -0.032(4) -0.019(3) 0.012(3)
C13 0.031(3) 0.024(3) 0.017(3) 0.004(2) -0.002(2) -0.008(2)
C14 0.042(3) 0.020(3) 0.022(3) 0.008(2) -0.008(2) -0.009(2)
C15 0.039(3) 0.034(3) 0.022(3) -0.013(2) 0.002(2) -0.016(2)
C16 0.034(3) 0.040(4) 0.035(3) -0.020(3) 0.004(2) -0.019(2)
C17 0.019(2) 0.031(3) 0.023(3) 0.003(3) -0.001(2) -0.005(2)
C18 0.061(4) 0.043(4) 0.021(3) -0.006(3) 0.001(3) -0.021(3)
C131 0.020(2) 0.015(2) 0.024(3) 0.004(2) -0.0016(19) -0.0056(18)
C132 0.047(3) 0.023(3) 0.022(3) -0.003(2) -0.007(2) -0.010(2)
C133 0.049(3) 0.024(3) 0.013(3) 0.003(2) -0.006(2) -0.014(2)
C134 0.036(3) 0.025(3) 0.020(3) -0.004(2) -0.005(2) -0.009(2)
C135 0.051(3) 0.032(3) 0.017(3) 0.000(2) -0.013(2) -0.020(3)
C136 0.049(3) 0.033(3) 0.021(3) -0.002(3) -0.006(2) -0.024(3)
C151 0.032(3) 0.017(3) 0.027(3) -0.004(2) 0.001(2) -0.009(2)
C152 0.039(3) 0.034(3) 0.019(3) -0.005(2) -0.003(2) -0.017(2)
C153 0.038(3) 0.031(3) 0.021(3) -0.007(2) -0.002(2) -0.010(2)
C154 0.025(2) 0.028(3) 0.024(3) -0.013(2) 0.0011(19) -0.013(2)
C155 0.030(3) 0.027(3) 0.036(3) -0.015(3) 0.001(2) -0.010(2)
C156 0.040(3) 0.026(3) 0.015(2) -0.005(2) -0.005(2) -0.014(2)
C171 0.030(3) 0.042(4) 0.015(3) 0.000(3) -0.004(2) -0.012(2)
C172 0.047(3) 0.018(3) 0.018(3) -0.003(2) -0.002(2) 0.000(2)
C173 0.059(4) 0.018(3) 0.031(4) -0.006(3) -0.004(3) -0.005(3)
C174 0.045(3) 0.029(3) 0.022(3) 0.009(3) -0.003(2) -0.022(3)
C175 0.126(8) 0.055(5) 0.031(4) 0.009(4) -0.031(4) -0.060(6)
C176 0.101(7) 0.057(5) 0.039(5) 0.020(4) -0.032(4) -0.064(5)
N1 0.0274(16) 0.0116(17) 0.0114(17) -0.0011(13) 0.0002(13) -0.0072(13)
N2 0.0290(17) 0.0163(18) 0.0125(17) 0.0019(14) -0.0042(13) -0.0141(14)
N3 0.0190(15) 0.0135(18) 0.0211(19) -0.0055(15) -0.0029(13) -0.0062(12)
N4 0.0216(15) 0.0217(19) 0.0121(17) -0.0046(14) 0.0011(12) -0.0122(13)
N5 0.0208(16) 0.0207(19) 0.0110(17) -0.0012(14) -0.0025(12) -0.0078(13)
N6 0.0235(16) 0.0172(18) 0.0105(16) -0.0025(14) -0.0016(12) -0.0103(13)
N7 0.075(4) 0.038(3) 0.033(3) -0.006(2) -0.006(3) -0.008(3)
N8 0.060(3) 0.040(3) 0.046(3) -0.010(3) -0.005(3) -0.013(2)
N9 0.054(3) 0.041(3) 0.037(3) -0.012(2) 0.001(2) -0.015(2)
N10 0.059(3) 0.039(3) 0.044(3) -0.003(3) 0.000(2) -0.011(2)
N11 0.054(3) 0.051(4) 0.034(3) -0.007(3) 0.000(2) -0.012(3)
N12 0.066(4) 0.048(4) 0.039(3) -0.002(3) -0.003(3) -0.004(3)
O13A 0.045(2) 0.019(2) 0.021(2) 0.0009(16) -0.0044(16) -0.0113(17)
O13B 0.049(3) 0.025(2) 0.028(2) 0.0059(19) -0.0066(19) -0.0169(19)
O14A 0.065(3) 0.025(2) 0.021(2) 0.0024(18) -0.0028(19) -0.020(2)
O14B 0.082(3) 0.054(3) 0.017(2) 0.000(2) -0.003(2) -0.044(3)
O15A 0.075(3) 0.051(3) 0.027(2) -0.017(2) -0.001(2) -0.036(3)
O15B 0.052(2) 0.029(2) 0.031(2) -0.0153(19) 0.0010(18) -0.0214(19)
O16A 0.052(3) 0.038(3) 0.035(2) -0.016(2) 0.0058(19) -0.025(2)
O16B 0.064(3) 0.057(3) 0.027(2) -0.020(2) 0.004(2) -0.040(3)
O17A 0.043(2) 0.037(3) 0.019(2) 0.0025(19) -0.0033(17) -0.017(2)
O17B 0.047(2) 0.041(3) 0.015(2) 0.0039(19) -0.0030(17) -0.009(2)
O18A 0.168(7) 0.050(4) 0.025(3) 0.012(3) -0.031(3) -0.062(4)
O18B 0.104(4) 0.038(3) 0.028(3) 0.003(2) -0.003(3) -0.035(3)
Co1 0.0231(3) 0.0156(3) 0.0126(3) -0.0017(2) -0.0009(2) -0.0076(2)
Co2 0.0274(3) 0.0154(3) 0.0128(3) -0.0005(2) -0.0018(2) -0.0077(2)
O1 0.041(2) 0.036(3) 0.024(2) -0.0033(19) -0.0057(17) -0.0128(18)
O2 0.056(3) 0.047(3) 0.027(3) -0.011(2) 0.004(2) -0.012(2)
O3 0.044(2) 0.030(3) 0.040(3) -0.001(2) -0.0103(19) -0.0134(19)
O4 0.062(3) 0.042(3) 0.034(3) -0.006(2) -0.006(2) -0.019(2)
O5 0.091(4) 0.028(3) 0.034(3) -0.010(2) -0.008(3) -0.006(3)
O6 0.061(3) 0.050(3) 0.032(3) -0.007(2) -0.018(2) 0.001(2)
O7 0.045(2) 0.036(2) 0.045(3) -0.016(2) 0.0054(19) -0.0251(19)
O8 0.055(3) 0.045(3) 0.054(3) -0.023(3) 0.012(2) -0.003(2)
O9 0.059(3) 0.055(3) 0.054(3) -0.031(3) 0.005(2) 0.000(2)
O10 0.051(3) 0.232(11) 0.095(6) -0.118(7) 0.018(3) -0.042(5)
O11 0.077(4) 0.066(4) 0.055(4) -0.033(3) 0.015(3) -0.025(3)
O12 0.127(7) 0.094(6) 0.077(5) -0.046(5) 0.048(5) -0.062(5)
O13 0.058(3) 0.040(3) 0.085(4) -0.023(3) 0.014(3) -0.008(2)
O14 0.108(5) 0.058(4) 0.050(4) -0.020(3) -0.001(3) -0.026(4)
O15 0.284(14) 0.074(6) 0.078(6) 0.020(4) -0.088(7) -0.103(8)
O16 0.094(5) 0.041(3) 0.083(5) -0.011(3) -0.030(4) -0.013(3)
O17 0.080(4) 0.056(4) 0.057(4) 0.003(3) -0.025(3) -0.027(3)
O18 0.142(8) 0.070(6) 0.107(7) -0.026(5) 0.031(6) -0.019(5)
O19 0.091(4) 0.053(3) 0.063(4) -0.017(3) 0.000(3) -0.044(3)
O20 0.134(9) 0.57(3) 0.068(6) 0.027(12) -0.014(6) -0.225(16)

loop_
_atom_type_symbol
_atom_type_description
_atom_type_scat_dispersion_real
_atom_type_scat_dispersion_imag
_atom_type_scat_source
C C 0.0033 0.0016 'International Tables Vol C Tables 4.2.6.8 and 6.1.1.4'
H H 0.0000 0.0000 'International Tables Vol C Tables 4.2.6.8 and 6.1.1.4'
N N 0.0061 0.0033 'International Tables Vol C Tables 4.2.6.8 and 6.1.1.4'
O O 0.0106 0.0060 'International Tables Vol C Tables 4.2.6.8 and 6.1.1.4'
Co Co 0.3494 0.9721 'International Tables Vol C Tables 4.2.6.8 and 6.1.1.4'

loop_
_geom_angle_atom_site_label_1
_geom_angle_atom_site_label_2
_geom_angle_atom_site_label_3
_geom_angle
C2 C1 N1 108.5(4)
C2 C1 H1C 110.0
N1 C1 H1C 110.0
C2 C1 H1D 110.0
N1 C1 H1D 110.0
H1C C1 H1D 108.4
C1 C2 N2 107.0(5)
C1 C2 H2C 110.3
N2 C2 H2C 110.3
C1 C2 H2D 110.3
N2 C2 H2D 110.3
H2C C2 H2D 108.6
N3 C3 C4 105.1(5)
N3 C3 H3C 110.7
C4 C3 H3C 110.7
N3 C3 H3D 110.7
C4 C3 H3D 110.7
H3C C3 H3D 108.8
N4 C4 C3 107.5(5)
N4 C4 H4C 110.2
C3 C4 H4C 110.2
N4 C4 H4D 110.2
C3 C4 H4D 110.2
H4C C4 H4D 108.5
N5 C5 C6 106.9(5)
N5 C5 H5C 110.3
C6 C5 H5C 110.3
N5 C5 H5D 110.3
C6 C5 H5D 110.3
H5C C5 H5D 108.6
N6 C6 C5 107.4(4)
N6 C6 H6C 110.2
C5 C6 H6C 110.2
N6 C6 H6D 110.2
C5 C6 H6D 110.2
H6C C6 H6D 108.5
N7 C7 C8 104.5(6)
N7 C7 H7C 110.9
C8 C7 H7C 110.9
N7 C7 H7D 110.9
C8 C7 H7D 110.9
H7C C7 H7D 108.9
N8 C8 C7 103.2(6)
N8 C8 H8C 111.1
C7 C8 H8C 111.1
N8 C8 H8D 111.1
C7 C8 H8D 111.1
H8C C8 H8D 109.1
N9 C9 C10 103.2(5)
N9 C9 H9C 111.1
C10 C9 H9C 111.1
N9 C9 H9D 111.1
C10 C9 H9D 111.1
H9C C9 H9D 109.1
C9 C10 N10 108.7(5)
C9 C10 H10C 110.0
N10 C10 H10C 110.0
C9 C10 H10D 110.0
N10 C10 H10D 110.0
H10C C10 H10D 108.3
N11 C11 C12 103.7(6)
N11 C11 H11C 111.0
C12 C11 H11C 111.0
N11 C11 H11D 111.0
C12 C11 H11D 111.0
H11C C11 H11D 109.0
C11 C12 N12 107.0(6)
C11 C12 H12C 110.3
N12 C12 H12C 110.3
C11 C12 H12D 110.3
N12 C12 H12D 110.3
H12C C12 H12D 108.6
O13A C13 O13B 123.9(6)
O13A C13 C131 119.2(6)
O13B C13 C131 116.8(6)
O14B C14 O14A 121.5(6)
O14B C14 C134 120.0(6)
O14A C14 C134 118.5(6)
O15A C15 O15B 122.8(6)
O15A C15 C151 119.4(6)
O15B C15 C151 117.8(5)
O16A C16 O16B 124.0(6)
O16A C16 C154 118.6(6)
O16B C16 C154 117.4(6)
O17A C17 O17B 122.4(6)
O17A C17 C171 119.4(6)
O17B C17 C171 118.1(6)
O18A C18 O18B 123.0(7)
O18A C18 C174 119.1(7)
O18B C18 C174 117.7(6)
C136 C131 C132 119.4(5)
C136 C131 C13 121.1(6)
C132 C131 C13 119.5(6)
C131 C132 C133 119.7(6)
C131 C132 H132 120.1
C133 C132 H132 120.1
C134 C133 C132 120.6(6)
C134 C133 H133 119.7
C132 C133 H133 119.7
C133 C134 C135 119.9(5)
C133 C134 C14 120.8(6)
C135 C134 C14 119.2(6)
C136 C135 C134 119.1(6)
C136 C135 H135 120.5
C134 C135 H135 120.5
C131 C136 C135 121.3(6)
C131 C136 H136 119.4
C135 C136 H136 119.4
C152 C151 C156 117.1(5)
C152 C151 C15 122.6(5)
C156 C151 C15 120.3(6)
C151 C152 C153 122.9(5)
C151 C152 H152 118.6
C153 C152 H152 118.6
C154 C153 C152 117.6(5)
C154 C153 H153 121.2
C152 C153 H153 121.2
C155 C154 C153 121.9(5)
C155 C154 C16 119.2(5)
C153 C154 C16 118.9(5)
C156 C155 C154 119.1(5)
C156 C155 H155 120.4
C154 C155 H155 120.4
C155 C156 C151 121.4(6)
C155 C156 H156 119.3
C151 C156 H156 119.3
C176 C171 C172 118.4(6)
C176 C171 C17 119.9(7)
C172 C171 C17 121.6(6)
C173 C172 C171 121.2(6)
C173 C172 H172 119.4
C171 C172 H172 119.4
C172 C173 C174 120.3(6)
C172 C173 H173 119.9
C174 C173 H173 119.9
C175 C174 C173 117.6(6)
C175 C174 C18 121.5(7)
C173 C174 C18 120.8(6)
C174 C175 C176 122.1(8)
C174 C175 H175 119.0
C176 C175 H175 119.0
C175 C176 C171 120.4(7)
C175 C176 H176 119.8
C171 C176 H176 119.8
C1 N1 Co1 109.3(3)
C1 N1 H1A 109.8
Co1 N1 H1A 109.8
C1 N1 H1B 109.8
Co1 N1 H1B 109.8
H1A N1 H1B 108.3
C2 N2 Co1 109.4(3)
C2 N2 H2A 109.8
Co1 N2 H2A 109.8
C2 N2 H2B 109.8
Co1 N2 H2B 109.8
H2A N2 H2B 108.2
C3 N3 Co1 109.7(3)
C3 N3 H3A 109.7
Co1 N3 H3A 109.7
C3 N3 H3B 109.7
Co1 N3 H3B 109.7
H3A N3 H3B 108.2
C4 N4 Co1 109.2(3)
C4 N4 H4A 109.8
Co1 N4 H4A 109.8
C4 N4 H4B 109.8
Co1 N4 H4B 109.8
H4A N4 H4B 108.3
C5 N5 Co1 109.3(3)
C5 N5 H5A 109.8
Co1 N5 H5A 109.8
C5 N5 H5B 109.8
Co1 N5 H5B 109.8
H5A N5 H5B 108.3
C6 N6 Co1 109.5(3)
C6 N6 H6A 109.8
Co1 N6 H6A 109.8
C6 N6 H6B 109.8
Co1 N6 H6B 109.8
H6A N6 H6B 108.2
C7 N7 Co2 108.4(5)
C7 N7 H7A 110.0
Co2 N7 H7A 110.0
C7 N7 H7B 110.0
Co2 N7 H7B 110.0
H7A N7 H7B 108.4
C8 N8 Co2 106.9(4)
C8 N8 H8A 110.3
Co2 N8 H8A 110.3
C8 N8 H8B 110.3
Co2 N8 H8B 110.3
H8A N8 H8B 108.6
C9 N9 Co2 112.2(4)
C9 N9 H9A 109.2
Co2 N9 H9A 109.2
C9 N9 H9B 109.2
Co2 N9 H9B 109.2
H9A N9 H9B 107.9
C10 N10 Co2 103.4(4)
C10 N10 H10A 111.1
Co2 N10 H10A 111.1
C10 N10 H10B 111.1
Co2 N10 H10B 111.1
H10A N10 H10B 109.0
C11 N11 Co2 112.3(5)
C11 N11 H11A 109.1
Co2 N11 H11A 109.1
C11 N11 H11B 109.1
Co2 N11 H11B 109.1
H11A N11 H11B 107.9
C12 N12 Co2 104.1(5)
C12 N12 H12A 110.9
Co2 N12 H12A 110.9
C12 N12 H12B 110.9
Co2 N12 H12B 110.9
H12A N12 H12B 109.0
N3 Co1 N4 85.81(16)
N3 Co1 N6 89.97(16)
N4 Co1 N6 173.13(15)
N3 Co1 N2 90.21(16)
N4 Co1 N2 93.40(15)
N6 Co1 N2 92.03(15)
N3 Co1 N1 174.87(15)
N4 Co1 N1 91.31(15)
N6 Co1 N1 93.29(16)
N2 Co1 N1 85.72(16)
N3 Co1 N5 92.71(16)
N4 Co1 N5 89.08(15)
N6 Co1 N5 85.70(15)
N2 Co1 N5 176.30(17)
N1 Co1 N5 91.48(16)
N9 Co2 N12 91.2(3)
N9 Co2 N11 94.2(2)
N12 Co2 N11 87.1(3)
N9 Co2 N7 174.2(3)
N12 Co2 N7 93.3(3)
N11 Co2 N7 89.7(3)
N9 Co2 N10 86.3(3)
N12 Co2 N10 176.9(3)
N11 Co2 N10 91.1(3)
N7 Co2 N10 89.3(3)
N9 Co2 N8 91.2(2)
N12 Co2 N8 90.0(3)
N11 Co2 N8 173.9(3)
N7 Co2 N8 85.1(3)
N10 Co2 N8 91.9(3)

loop_
_geom_bond_atom_site_label_1
_geom_bond_atom_site_label_2
_geom_bond_distance
C1 C2 1.487(9)
C1 N1 1.494(7)
C1 H1C 0.9700
C1 H1D 0.9700
C2 N2 1.489(8)
C2 H2C 0.9700
C2 H2D 0.9700
C3 N3 1.481(7)
C3 C4 1.532(11)
C3 H3C 0.9700
C3 H3D 0.9700
C4 N4 1.462(8)
C4 H4C 0.9700
C4 H4D 0.9700
C5 N5 1.485(6)
C5 C6 1.506(9)
C5 H5C 0.9700
C5 H5D 0.9700
C6 N6 1.489(6)
C6 H6C 0.9700
C6 H6D 0.9700
C7 N7 1.467(9)
C7 C8 1.514(9)
C7 H7C 0.9700
C7 H7D 0.9700
C8 N8 1.512(10)
C8 H8C 0.9700
C8 H8D 0.9700
C9 N9 1.426(9)
C9 C10 1.475(11)
C9 H9C 0.9700
C9 H9D 0.9700
C10 N10 1.581(11)
C10 H10C 0.9700
C10 H10D 0.9700
C11 N11 1.390(9)
C11 C12 1.550(13)
C11 H11C 0.9700
C11 H11D 0.9700
C12 N12 1.567(11)
C12 H12C 0.9700
C12 H12D 0.9700
C13 O13A 1.236(8)
C13 O13B 1.265(8)
C13 C131 1.512(8)
C14 O14B 1.239(9)
C14 O14A 1.270(8)
C14 C134 1.507(8)
C15 O15A 1.243(8)
C15 O15B 1.274(8)
C15 C151 1.485(8)
C16 O16A 1.255(8)
C16 O16B 1.258(9)
C16 C154 1.540(8)
C17 O17A 1.262(8)
C17 O17B 1.277(9)
C17 C171 1.502(9)
C18 O18A 1.225(10)
C18 O18B 1.264(9)
C18 C174 1.500(9)
C131 C136 1.376(9)
C131 C132 1.385(8)
C132 C133 1.388(8)
C132 H132 0.9300
C133 C134 1.366(9)
C133 H133 0.9300
C134 C135 1.396(8)
C135 C136 1.378(9)
C135 H135 0.9300
C136 H136 0.9300
C151 C152 1.382(9)
C151 C156 1.409(8)
C152 C153 1.394(8)
C152 H152 0.9300
C153 C154 1.382(8)
C153 H153 0.9300
C154 C155 1.380(9)
C155 C156 1.380(8)
C155 H155 0.9300
C156 H156 0.9300
C171 C176 1.371(11)
C171 C172 1.377(9)
C172 C173 1.369(9)
C172 H172 0.9300
C173 C174 1.399(10)
C173 H173 0.9300
C174 C175 1.364(10)
C175 C176 1.368(11)
C175 H175 0.9300
C176 H176 0.9300
N1 Co1 1.964(4)
N1 H1A 0.9000
N1 H1B 0.9000
N2 Co1 1.955(4)
N2 H2A 0.9000
N2 H2B 0.9000
N3 Co1 1.950(4)
N3 H3A 0.9000
N3 H3B 0.9000
N4 Co1 1.952(3)
N4 H4A 0.9000
N4 H4B 0.9000
N5 Co1 1.971(3)
N5 H5A 0.9000
N5 H5B 0.9000
N6 Co1 1.954(3)
N6 H6A 0.9000
N6 H6B 0.9000
N7 Co2 1.958(6)
N7 H7A 0.9000
N7 H7B 0.9000
N8 Co2 1.974(6)
N8 H8A 0.9000
N8 H8B 0.9000
N9 Co2 1.932(6)
N9 H9A 0.9000
N9 H9B 0.9000
N10 Co2 1.969(6)
N10 H10A 0.9000
N10 H10B 0.9000
N11 Co2 1.948(6)
N11 H11A 0.9000
N11 H11B 0.9000
N12 Co2 1.942(6)
N12 H12A 0.9000
N12 H12B 0.9000
